data_8105358
loop_
_publ_author_name
'Xiao, Jianchang'
'Zhou, Cun'
'Xindi, Xu'
'Lei, Hua'
'Wu, Qiong'

_publ_section_title
;
 Crystal structure of bis((3-bromosalicylidene)-ethylenediaminato-\k4
 N,N&#x2032;,O,O&#x2032;) nickel (II), C16H12Br2NiN2O2
;
_journal_issue 4
_journal_name_full 'Zeitschrift f\"ur Kristallographie - New Crystal Structures'
_journal_page_first 999
_journal_page_last 1000
_journal_paper_doi 10.1515/ncrs-2020-0154
_journal_volume 235
_journal_year 2020
_chemical_formula_moiety 'C16 H12 Br2 N2 Ni O2'
_chemical_formula_sum 'C16 H12 Br2 N2 Ni O2'
_chemical_formula_weight 482.77
_chemical_name_systematic
;
Crystal constructure of
bis(3-chlorosalicylidene)-1,2-propanediamine)-nickel(ii),
C~16~H~14~Br~2~NiN~2~O~2~
;
_space_group_crystal_system monoclinic
_space_group_IT_number 14
_space_group_name_Hall '-P 2ybc'
_space_group_name_H-M_alt 'P 1 21/c 1'
_atom_sites_solution_hydrogens geom
_atom_sites_solution_primary direct
_atom_sites_solution_secondary difmap
_audit_creation_method SHELXL-2008
_cell_angle_alpha 90.00
_cell_angle_beta 119.779(7)
_cell_angle_gamma 90.00
_cell_formula_units_Z 4
_cell_length_a 11.7989(9)
_cell_length_b 11.9007(7)
_cell_length_c 12.7164(17)
_cell_measurement_reflns_used 2570
_cell_measurement_temperature 293(2)
_cell_measurement_theta_max 28.1580
_cell_measurement_theta_min 2.6020
_cell_volume 1549.8(3)
_computing_molecular_graphics 'Olex2 (Dolomanov et al., 2009)'
_computing_publication_material 'Olex2 (Dolomanov et al., 2009)'
_computing_structure_refinement 'XL (Sheldrick, 2008)'
_computing_structure_solution 'SHELXS-97 (Sheldrick, 1990)'
_diffrn_ambient_temperature 293(2)
_diffrn_measured_fraction_theta_full 0.998
_diffrn_measured_fraction_theta_max 0.998
_diffrn_measurement_device_type 'multiwire proportional'
_diffrn_measurement_method 'phi and omega scans'
_diffrn_radiation_monochromator graphite
_diffrn_radiation_type MoK\a
_diffrn_radiation_wavelength 0.71073
_diffrn_reflns_av_R_equivalents 0.0269
_diffrn_reflns_av_unetI/netI 0.0433
_diffrn_reflns_limit_h_max 14
_diffrn_reflns_limit_h_min -11
_diffrn_reflns_limit_k_max 10
_diffrn_reflns_limit_k_min -14
_diffrn_reflns_limit_l_max 10
_diffrn_reflns_limit_l_min -15
_diffrn_reflns_number 5819
_diffrn_reflns_theta_full 24.99
_diffrn_reflns_theta_max 24.99
_diffrn_reflns_theta_min 1.99
_diffrn_source 'fine-focus sealed tube'
_exptl_absorpt_coefficient_mu 6.418
_exptl_absorpt_correction_type none
_exptl_crystal_colour 'clear reddish red'
_exptl_crystal_colour_lustre clear
_exptl_crystal_colour_modifier reddish
_exptl_crystal_colour_primary red
_exptl_crystal_density_diffrn 2.069
_exptl_crystal_density_method 'not measured'
_exptl_crystal_description block
_exptl_crystal_F_000 944
_exptl_crystal_size_max 0.09
_exptl_crystal_size_mid 0.09
_exptl_crystal_size_min 0.08
_refine_diff_density_max 0.650
_refine_diff_density_min -0.514
_refine_diff_density_rms 0.117
_refine_ls_extinction_method none
_refine_ls_goodness_of_fit_ref 1.068
_refine_ls_hydrogen_treatment constr
_refine_ls_matrix_type full
_refine_ls_number_parameters 208
_refine_ls_number_reflns 2723
_refine_ls_number_restraints 0
_refine_ls_restrained_S_all 1.068
_refine_ls_R_factor_all 0.0443
_refine_ls_R_factor_gt 0.0324
_refine_ls_shift/su_max 0.000
_refine_ls_shift/su_mean 0.000
_refine_ls_structure_factor_coef Fsqd
_refine_ls_weighting_details 'calc w=1/[\s^2^(Fo^2^)+(0.0226P)^2^+2.3611P] where P=(Fo^2^+2Fc^2^)/3'
_refine_ls_weighting_scheme calc
_refine_ls_wR_factor_gt 0.0649
_refine_ls_wR_factor_ref 0.0687
_reflns_number_gt 2289
_reflns_number_total 2723
_reflns_threshold_expression >2sigma(I)
_cod_data_source_file suppl_ncrs-2020-0154_suppl.cif
_cod_data_source_block a
_cod_database_code 8105358
_olex2_refinement_description
;
1. Fixed Uiso
 At 1.2 times of:
  All C(H) groups, All C(H,H) groups
2.a Secondary CH2 refined with riding coordinates:
 C8(H8A,H8B), C9(H9A,H9B)
2.b Aromatic/amide H refined with riding coordinates:
 C3(H3), C4(H4), C5(H5), C7(H7), C10(H10), C12(H12), C13(H13), C14(H14)
;
_olex2_submission_special_instructions 'No special instructions were received'

loop_
_space_group_symop_id
_space_group_symop_operation_xyz
1 'x, y, z'
2 '-x, y+1/2, -z+1/2'
3 '-x, -y, -z'
4 'x, -y-1/2, z-1/2'

loop_
_atom_site_label
_atom_site_type_symbol
_atom_site_fract_x
_atom_site_fract_y
_atom_site_fract_z
_atom_site_U_iso_or_equiv
_atom_site_adp_type
_atom_site_occupancy
_atom_site_calc_flag
_atom_site_disorder_assembly
_atom_site_disorder_group
_atom_site_refinement_flags_posn
Br1 Br -0.15935(4) 0.06272(4) -0.22080(4) 0.01653(12) Uani 1 d . . .
Br2 Br -0.48446(4) -0.04963(4) -0.63680(4) 0.01761(13) Uani 1 d . . .
Ni1 Ni -0.03013(5) -0.13163(4) -0.47173(5) 0.00912(14) Uani 1 d . . .
O1 O -0.0440(3) -0.0561(2) -0.3518(2) 0.0114(6) Uani 1 d . . .
O2 O -0.2094(3) -0.1326(2) -0.5524(2) 0.0122(6) Uani 1 d . . .
N1 N 0.1493(3) -0.1216(3) -0.3927(3) 0.0101(7) Uani 1 d . . .
N2 N -0.0174(3) -0.2148(3) -0.5884(3) 0.0099(7) Uani 1 d . . .
C1 C 0.0505(4) -0.0219(3) -0.2475(4) 0.0105(9) Uani 1 d . . .
C2 C 0.0197(4) 0.0360(3) -0.1671(4) 0.0153(9) Uani 1 d . . .
C3 C 0.1148(4) 0.0700(3) -0.0543(4) 0.0178(10) Uani 1 d . . .
H3 H 0.0910 0.1060 -0.0033 0.021 Uiso 1 calc . . R
C4 C 0.2458(4) 0.0517(4) -0.0152(4) 0.0186(10) Uani 1 d . . .
H4 H 0.3096 0.0748 0.0615 0.022 Uiso 1 calc . . R
C5 C 0.2801(4) -0.0009(4) -0.0910(4) 0.0154(9) Uani 1 d . . .
H5 H 0.3680 -0.0123 -0.0654 0.018 Uiso 1 calc . . R
C6 C 0.1852(4) -0.0379(3) -0.2066(4) 0.0109(9) Uani 1 d . . .
C7 C 0.2265(4) -0.0850(3) -0.2855(4) 0.0123(9) Uani 1 d . . .
H7 H 0.3158 -0.0894 -0.2571 0.015 Uiso 1 calc . . R
C8 C 0.2030(4) -0.1515(3) -0.4723(4) 0.0126(9) Uani 1 d . . .
H8A H 0.2926 -0.1769 -0.4244 0.015 Uiso 1 calc . . R
H8B H 0.2007 -0.0872 -0.5200 0.015 Uiso 1 calc . . R
C9 C 0.1177(4) -0.2447(3) -0.5535(4) 0.0146(9) Uani 1 d . . .
H9A H 0.1273 -0.2510 -0.6247 0.018 Uiso 1 calc . . R
H9B H 0.1415 -0.3159 -0.5108 0.018 Uiso 1 calc . . R
C10 C -0.1121(4) -0.2495(3) -0.6915(4) 0.0098(9) Uani 1 d . . .
H10 H -0.0904 -0.2910 -0.7409 0.012 Uiso 1 calc . . R
C11 C -0.2470(4) -0.2284(3) -0.7343(4) 0.0124(9) Uani 1 d . . .
C12 C -0.3377(4) -0.2640(3) -0.8521(4) 0.0150(10) Uani 1 d . . .
H12 H -0.3089 -0.3056 -0.8963 0.018 Uiso 1 calc . . R
C13 C -0.4673(4) -0.2386(4) -0.9029(4) 0.0172(10) Uani 1 d . . .
H13 H -0.5266 -0.2640 -0.9802 0.021 Uiso 1 calc . . R
C14 C -0.5100(4) -0.1738(3) -0.8373(4) 0.0162(10) Uani 1 d . . .
H14 H -0.5973 -0.1530 -0.8724 0.019 Uiso 1 calc . . R
C15 C -0.4227(4) -0.1411(3) -0.7210(4) 0.0139(9) Uani 1 d . . .
C16 C -0.2880(4) -0.1667(3) -0.6632(4) 0.0099(9) Uani 1 d . . .

loop_
_atom_site_aniso_label
_atom_site_aniso_U_11
_atom_site_aniso_U_22
_atom_site_aniso_U_33
_atom_site_aniso_U_23
_atom_site_aniso_U_13
_atom_site_aniso_U_12
Br1 0.0202(2) 0.0192(2) 0.0151(2) 0.00016(19) 0.0125(2) 0.00473(19)
Br2 0.0124(2) 0.0214(2) 0.0203(2) -0.00271(19) 0.0091(2) 0.00180(19)
Ni1 0.0101(3) 0.0096(3) 0.0103(3) -0.0007(2) 0.0071(2) 0.0010(2)
O1 0.0125(15) 0.0134(15) 0.0098(14) -0.0012(12) 0.0066(13) 0.0010(13)
O2 0.0116(15) 0.0155(15) 0.0098(15) -0.0018(12) 0.0056(13) 0.0006(13)
N1 0.0136(19) 0.0076(17) 0.0129(18) 0.0030(15) 0.0094(16) 0.0022(15)
N2 0.0133(19) 0.0059(17) 0.0158(19) 0.0018(15) 0.0112(17) 0.0025(15)
C1 0.014(2) 0.006(2) 0.011(2) 0.0010(17) 0.0063(19) -0.0009(17)
C2 0.020(2) 0.013(2) 0.013(2) 0.0051(18) 0.008(2) 0.0018(19)
C3 0.031(3) 0.008(2) 0.016(2) 0.0003(19) 0.013(2) 0.000(2)
C4 0.027(3) 0.018(2) 0.010(2) -0.0011(19) 0.008(2) -0.008(2)
C5 0.011(2) 0.015(2) 0.015(2) 0.0024(19) 0.003(2) -0.0046(19)
C6 0.013(2) 0.007(2) 0.013(2) 0.0043(17) 0.0070(19) -0.0004(18)
C7 0.012(2) 0.008(2) 0.016(2) 0.0030(18) 0.0061(19) -0.0014(18)
C8 0.011(2) 0.015(2) 0.017(2) 0.0049(19) 0.0104(19) 0.0041(18)
C9 0.015(2) 0.013(2) 0.022(2) 0.0022(19) 0.014(2) 0.0036(19)
C10 0.017(2) 0.006(2) 0.012(2) -0.0013(17) 0.011(2) -0.0019(18)
C11 0.012(2) 0.013(2) 0.016(2) 0.0012(18) 0.0087(19) 0.0008(18)
C12 0.021(3) 0.011(2) 0.016(2) -0.0033(19) 0.012(2) -0.0054(19)
C13 0.017(2) 0.019(2) 0.012(2) -0.0021(19) 0.004(2) -0.007(2)
C14 0.010(2) 0.016(2) 0.021(2) 0.002(2) 0.006(2) -0.0006(19)
C15 0.016(2) 0.012(2) 0.019(2) 0.0015(19) 0.012(2) 0.0024(19)
C16 0.010(2) 0.007(2) 0.014(2) 0.0034(17) 0.0079(19) -0.0017(17)

loop_
_atom_type_symbol
_atom_type_description
_atom_type_scat_dispersion_real
_atom_type_scat_dispersion_imag
_atom_type_scat_source
C C 0.0030 0.0020 'International Tables Vol C Tables 4.2.6.8 and 6.1.1.4'
H H 0.0000 0.0000 'International Tables Vol C Tables 4.2.6.8 and 6.1.1.4'
Br Br -0.2900 2.4600 'International Tables Vol C Tables 4.2.6.8 and 6.1.1.4'
N N 0.0060 0.0030 'International Tables Vol C Tables 4.2.6.8 and 6.1.1.4'
Ni Ni 0.3390 1.1120 'International Tables Vol C Tables 4.2.6.8 and 6.1.1.4'
O O 0.0110 0.0060 'International Tables Vol C Tables 4.2.6.8 and 6.1.1.4'

loop_
_geom_angle_atom_site_label_1
_geom_angle_atom_site_label_2
_geom_angle_atom_site_label_3
_geom_angle
_geom_angle_site_symmetry_1
_geom_angle_site_symmetry_3
O1 Ni1 Ni1 80.69(8) . 3_554
O1 Ni1 N2 176.77(13) . .
O2 Ni1 Ni1 101.15(9) . 3_554
O2 Ni1 O1 85.09(12) . .
O2 Ni1 N1 176.58(13) . .
O2 Ni1 N2 94.49(13) . .
N1 Ni1 Ni1 75.45(10) . 3_554
N1 Ni1 O1 93.83(13) . .
N1 Ni1 N2 86.76(14) . .
N2 Ni1 Ni1 102.53(10) . 3_554
C1 O1 Ni1 127.6(3) . .
C16 O2 Ni1 127.4(2) . .
C7 N1 Ni1 128.3(3) . .
C7 N1 C8 119.3(3) . .
C8 N1 Ni1 112.2(2) . .
C9 N2 Ni1 113.3(3) . .
C10 N2 Ni1 127.5(3) . .
C10 N2 C9 119.2(3) . .
O1 C1 C2 119.2(4) . .
O1 C1 C6 124.6(4) . .
C6 C1 C2 116.2(4) . .
C1 C2 Br1 117.3(3) . .
C3 C2 Br1 120.9(3) . .
C3 C2 C1 121.7(4) . .
C2 C3 H3 119.5 . .
C2 C3 C4 121.1(4) . .
C4 C3 H3 119.5 . .
C3 C4 H4 120.4 . .
C5 C4 C3 119.1(4) . .
C5 C4 H4 120.4 . .
C4 C5 H5 119.3 . .
C4 C5 C6 121.4(4) . .
C6 C5 H5 119.3 . .
C1 C6 C7 120.4(4) . .
C5 C6 C1 120.4(4) . .
C5 C6 C7 119.1(4) . .
N1 C7 C6 124.7(4) . .
N1 C7 H7 117.6 . .
C6 C7 H7 117.6 . .
N1 C8 H8A 110.5 . .
N1 C8 H8B 110.5 . .
N1 C8 C9 106.2(3) . .
H8A C8 H8B 108.7 . .
C9 C8 H8A 110.5 . .
C9 C8 H8B 110.5 . .
N2 C9 C8 106.5(3) . .
N2 C9 H9A 110.4 . .
N2 C9 H9B 110.4 . .
C8 C9 H9A 110.4 . .
C8 C9 H9B 110.4 . .
H9A C9 H9B 108.6 . .
N2 C10 H10 117.7 . .
N2 C10 C11 124.6(4) . .
C11 C10 H10 117.7 . .
C12 C11 C10 117.9(4) . .
C12 C11 C16 120.9(4) . .
C16 C11 C10 121.0(4) . .
C11 C12 H12 119.4 . .
C13 C12 C11 121.1(4) . .
C13 C12 H12 119.4 . .
C12 C13 H13 120.3 . .
C12 C13 C14 119.3(4) . .
C14 C13 H13 120.3 . .
C13 C14 H14 120.1 . .
C15 C14 C13 119.9(4) . .
C15 C14 H14 120.1 . .
C14 C15 Br2 118.4(3) . .
C14 C15 C16 123.1(4) . .
C16 C15 Br2 118.4(3) . .
O2 C16 C11 124.2(4) . .
O2 C16 C15 120.3(3) . .
C15 C16 C11 115.5(4) . .

loop_
_geom_bond_atom_site_label_1
_geom_bond_atom_site_label_2
_geom_bond_distance
_geom_bond_site_symmetry_2
Br1 C2 1.897(4) .
Br2 C15 1.906(4) .
Ni1 Ni1 3.3683(10) 3_554
Ni1 O1 1.846(3) .
Ni1 O2 1.836(3) .
Ni1 N1 1.842(3) .
Ni1 N2 1.850(3) .
O1 C1 1.303(5) .
O2 C16 1.309(5) .
N1 C7 1.282(5) .
N1 C8 1.480(5) .
N2 C9 1.471(5) .
N2 C10 1.297(5) .
C1 C2 1.423(6) .
C1 C6 1.418(6) .
C2 C3 1.372(6) .
C3 H3 0.9300 .
C3 C4 1.386(6) .
C4 H4 0.9300 .
C4 C5 1.367(6) .
C5 H5 0.9300 .
C5 C6 1.406(6) .
C6 C7 1.429(6) .
C7 H7 0.9300 .
C8 H8A 0.9700 .
C8 H8B 0.9700 .
C8 C9 1.509(6) .
C9 H9A 0.9700 .
C9 H9B 0.9700 .
C10 H10 0.9300 .
C10 C11 1.426(6) .
C11 C12 1.405(6) .
C11 C16 1.423(5) .
C12 H12 0.9300 .
C12 C13 1.366(6) .
C13 H13 0.9300 .
C13 C14 1.401(6) .
C14 H14 0.9300 .
C14 C15 1.373(6) .
C15 C16 1.414(6) .
